data_7230891
loop_
_publ_author_name
'Mir, Sajjad Husain'
'Takasaki, Yuichi'
'Engel, Emile R.'
'Takamizawa, Satoshi'

_publ_section_title
;
 Enhancement of dissipated energy by large bending of an organic single
 crystal undergoing twinning deformation
;
_journal_issue 39
_journal_name_full 'RSC Advances'
_journal_page_first 21933
_journal_paper_doi 10.1039/C8RA02499E
_journal_volume 8
_journal_year 2018
_chemical_formula_sum 'C8 H7 N O4'
_chemical_formula_weight 181.15
_space_group_crystal_system triclinic
_space_group_IT_number 2
_space_group_name_Hall '-P 1'
_space_group_name_H-M_alt 'P -1'
_symmetry_space_group_name_Hall '-P 1'
_symmetry_space_group_name_H-M 'P -1'
_atom_sites_solution_hydrogens geom
_audit_creation_method SHELXL-2014/7
_audit_update_record
;
2018-03-20 deposited with the CCDC.
2018-06-10 downloaded from the CCDC.
;
_cell_angle_alpha 89.28(3)
_cell_angle_beta 81.80(3)
_cell_angle_gamma 76.32(3)
_cell_formula_units_Z 4
_cell_length_a 7.636(13)
_cell_length_b 10.426(19)
_cell_length_c 10.520(18)
_cell_measurement_reflns_used 859
_cell_measurement_temperature 298
_cell_measurement_theta_max 21.9785
_cell_measurement_theta_min 2.774
_cell_volume 805(2)
_computing_structure_refinement 'SHELXL-2014/7 (Sheldrick, 2014)'
_diffrn_ambient_temperature 298
_diffrn_measured_fraction_theta_full 0.969
_diffrn_measured_fraction_theta_max 0.969
_diffrn_measurement_device_type 'Bruker SMART Breeze'
_diffrn_radiation_type MoK\a
_diffrn_radiation_wavelength 0.71073
_diffrn_reflns_av_R_equivalents 0.0488
_diffrn_reflns_av_unetI/netI 0.0999
_diffrn_reflns_Laue_measured_fraction_full 0.969
_diffrn_reflns_Laue_measured_fraction_max 0.969
_diffrn_reflns_limit_h_max 9
_diffrn_reflns_limit_h_min -9
_diffrn_reflns_limit_k_max 12
_diffrn_reflns_limit_k_min -6
_diffrn_reflns_limit_l_max 12
_diffrn_reflns_limit_l_min -11
_diffrn_reflns_number 3821
_diffrn_reflns_point_group_measured_fraction_full 0.969
_diffrn_reflns_point_group_measured_fraction_max 0.969
_diffrn_reflns_theta_full 25.025
_diffrn_reflns_theta_max 25.025
_diffrn_reflns_theta_min 1.956
_exptl_absorpt_coefficient_mu 0.122
_exptl_absorpt_correction_type multi-scan
_exptl_crystal_colour colorless
_exptl_crystal_density_diffrn 1.494
_exptl_crystal_description rod
_exptl_crystal_F_000 376
_exptl_crystal_size_max 0.269
_exptl_crystal_size_mid 0.215
_exptl_crystal_size_min 0.120
_exptl_transmission_factor_max 0.7454
_exptl_transmission_factor_min 0.5913
_refine_diff_density_max 0.428
_refine_diff_density_min -0.447
_refine_diff_density_rms 0.121
_refine_ls_extinction_method none
_refine_ls_goodness_of_fit_ref 1.161
_refine_ls_hydrogen_treatment constr
_refine_ls_matrix_type full
_refine_ls_number_parameters 237
_refine_ls_number_reflns 2769
_refine_ls_number_restraints 0
_refine_ls_restrained_S_all 1.161
_refine_ls_R_factor_all 0.1523
_refine_ls_R_factor_gt 0.1016
_refine_ls_shift/su_max 0.000
_refine_ls_shift/su_mean 0.000
_refine_ls_structure_factor_coef Fsqd
_refine_ls_weighting_details 'w=1/[\s^2^(Fo^2^)+(0.2000P)^2^] where P=(Fo^2^+2Fc^2^)/3'
_refine_ls_weighting_scheme calc
_refine_ls_wR_factor_gt 0.3201
_refine_ls_wR_factor_ref 0.3546
_reflns_Friedel_coverage 0.000
_reflns_number_gt 1500
_reflns_number_total 2769
_reflns_threshold_expression 'I > 2\s(I)'
_cod_data_source_file c8ra02499e3.cif
_cod_data_source_block twinned
_cod_database_code 7230891
_shelx_shelxl_version_number 2014/7
_shelx_space_group_comment
;
The symmetry employed for this shelxl refinement is uniquely defined
by the following loop, which should always be used as a source of
symmetry information in preference to the above space-group names.
They are only intended as comments.
;

loop_
_space_group_symop_operation_xyz
'x, y, z'
'-x, -y, -z'

loop_
_atom_site_label
_atom_site_type_symbol
_atom_site_fract_x
_atom_site_fract_y
_atom_site_fract_z
_atom_site_U_iso_or_equiv
_atom_site_adp_type
_atom_site_occupancy
_atom_site_site_symmetry_order
_atom_site_calc_flag
_atom_site_refinement_flags_posn
_atom_site_refinement_flags_adp
O5 O 0.7211(6) 0.4793(5) 0.4318(4) 0.0586(13) Uani 1 1 d . .
H5 H 0.6396 0.5037 0.4923 0.088 Uiso 1 1 calc R U
O6 O 0.4816(5) 0.4691(5) 0.3407(4) 0.0623(14) Uani 1 1 d . .
O1 O 0.3263(6) 0.9835(5) 0.9250(4) 0.0684(15) Uani 1 1 d . .
O3 O 0.8798(6) 0.7759(5) 0.4392(4) 0.0641(14) Uani 1 1 d . .
O2 O 0.6191(6) 0.9421(6) 0.8502(4) 0.0758(17) Uani 1 1 d . .
H2 H 0.6235 0.9661 0.9233 0.114 Uiso 1 1 calc R U
O4 O 0.7164(7) 0.7556(5) 0.2929(4) 0.0714(15) Uani 1 1 d . .
N1 N 0.7321(7) 0.7814(5) 0.4036(5) 0.0479(13) Uani 1 1 d . .
O8 O 0.7693(7) 0.2508(6) -0.2008(4) 0.0871(19) Uani 1 1 d . .
N2 N 0.6813(8) 0.2916(6) -0.0984(5) 0.0572(15) Uani 1 1 d . .
O7 O 0.5165(7) 0.3014(6) -0.0725(5) 0.0905(19) Uani 1 1 d . .
C5 C 0.5642(8) 0.8226(5) 0.4975(5) 0.0385(13) Uani 1 1 d . .
C15 C 0.6543(7) 0.4569(6) 0.3366(5) 0.0399(14) Uani 1 1 d . .
C10 C 0.9606(7) 0.3983(6) 0.1905(5) 0.0399(14) Uani 1 1 d . .
C9 C 0.7694(7) 0.4113(5) 0.2128(5) 0.0374(13) Uani 1 1 d . .
C7 C 0.4533(8) 0.9465(6) 0.8372(5) 0.0419(15) Uani 1 1 d . .
C13 C 0.7781(8) 0.3298(6) 0.0007(5) 0.0451(15) Uani 1 1 d . .
C1 C 0.4263(7) 0.9047(5) 0.7072(5) 0.0363(13) Uani 1 1 d . .
C2 C 0.2522(7) 0.9064(6) 0.6732(5) 0.0401(14) Uani 1 1 d . .
C6 C 0.5808(8) 0.8620(5) 0.6183(5) 0.0395(14) Uani 1 1 d . .
H6 H 0.6952 0.8600 0.6402 0.047 Uiso 1 1 calc R U
C14 C 0.6807(8) 0.3768(6) 0.1156(5) 0.0428(15) Uani 1 1 d . .
H14 H 0.5552 0.3860 0.1297 0.051 Uiso 1 1 calc R U
C12 C 0.9645(8) 0.3132(6) -0.0248(5) 0.0491(16) Uani 1 1 d . .
H12 H 1.0291 0.2798 -0.1039 0.059 Uiso 1 1 calc R U
C11 C 1.0515(8) 0.3477(6) 0.0702(5) 0.0473(16) Uani 1 1 d . .
H11 H 1.1771 0.3368 0.0538 0.057 Uiso 1 1 calc R U
C3 C 0.2475(8) 0.8642(6) 0.5505(6) 0.0483(16) Uani 1 1 d . .
H3 H 0.1348 0.8638 0.5269 0.058 Uiso 1 1 calc R U
C8 C 0.0746(8) 0.9536(7) 0.7624(6) 0.0553(17) Uani 1 1 d . .
H8A H 0.0567 1.0459 0.7823 0.083 Uiso 1 1 calc R U
H8B H 0.0789 0.9046 0.8402 0.083 Uiso 1 1 calc R U
H8C H -0.0243 0.9404 0.7212 0.083 Uiso 1 1 calc R U
C4 C 0.4002(9) 0.8227(6) 0.4608(6) 0.0506(16) Uani 1 1 d . .
H4 H 0.3917 0.7957 0.3784 0.061 Uiso 1 1 calc R U
C16 C 1.0673(9) 0.4352(7) 0.2871(6) 0.0557(17) Uani 1 1 d . .
H16A H 1.1947 0.4121 0.2536 0.084 Uiso 1 1 calc R U
H16B H 1.0465 0.3887 0.3650 0.084 Uiso 1 1 calc R U
H16C H 1.0292 0.5286 0.3046 0.084 Uiso 1 1 calc R U

loop_
_atom_site_aniso_label
_atom_site_aniso_U_11
_atom_site_aniso_U_22
_atom_site_aniso_U_33
_atom_site_aniso_U_23
_atom_site_aniso_U_13
_atom_site_aniso_U_12
O5 0.044(2) 0.093(3) 0.039(2) -0.020(2) 0.006(2) -0.023(2)
O6 0.036(2) 0.104(4) 0.045(2) -0.025(2) 0.0056(19) -0.017(2)
O1 0.048(3) 0.113(4) 0.043(2) -0.024(3) -0.001(2) -0.019(3)
O3 0.045(3) 0.090(4) 0.053(3) -0.014(2) 0.004(2) -0.014(2)
O2 0.047(3) 0.134(5) 0.046(3) -0.037(3) -0.007(2) -0.018(3)
O4 0.078(3) 0.100(4) 0.033(2) -0.024(2) 0.006(2) -0.022(3)
N1 0.048(3) 0.055(3) 0.038(3) -0.009(2) 0.002(2) -0.011(2)
O8 0.082(4) 0.128(5) 0.044(3) -0.044(3) -0.002(3) -0.013(3)
N2 0.058(4) 0.075(4) 0.036(3) -0.015(3) -0.010(3) -0.008(3)
O7 0.058(3) 0.149(6) 0.066(3) -0.029(3) -0.015(3) -0.023(3)
C5 0.044(3) 0.038(3) 0.033(3) -0.005(2) -0.001(3) -0.012(3)
C15 0.033(3) 0.048(3) 0.038(3) -0.006(3) -0.004(3) -0.008(3)
C10 0.035(3) 0.043(3) 0.040(3) -0.001(3) 0.000(3) -0.010(3)
C9 0.032(3) 0.042(3) 0.035(3) -0.001(3) -0.002(2) -0.005(2)
C7 0.035(3) 0.058(4) 0.032(3) -0.007(3) 0.000(3) -0.011(3)
C13 0.047(4) 0.047(4) 0.040(3) -0.005(3) -0.007(3) -0.008(3)
C1 0.039(3) 0.042(3) 0.031(3) -0.001(2) -0.006(2) -0.014(3)
C2 0.036(3) 0.046(3) 0.042(3) 0.003(3) -0.005(3) -0.017(3)
C6 0.038(3) 0.045(3) 0.036(3) -0.006(3) -0.008(3) -0.011(3)
C14 0.033(3) 0.052(4) 0.040(3) -0.008(3) -0.001(3) -0.005(3)
C12 0.049(4) 0.056(4) 0.038(3) -0.005(3) 0.007(3) -0.010(3)
C11 0.033(3) 0.052(4) 0.053(4) -0.002(3) 0.004(3) -0.007(3)
C3 0.041(3) 0.057(4) 0.053(4) 0.001(3) -0.014(3) -0.019(3)
C8 0.035(3) 0.066(4) 0.065(4) -0.002(4) -0.005(3) -0.015(3)
C4 0.058(4) 0.055(4) 0.042(3) -0.002(3) -0.011(3) -0.017(3)
C16 0.042(3) 0.073(5) 0.054(4) -0.010(3) -0.008(3) -0.016(3)

loop_
_atom_type_symbol
_atom_type_description
_atom_type_scat_dispersion_real
_atom_type_scat_dispersion_imag
_atom_type_scat_source
C C 0.0033 0.0016 'International Tables Vol C Tables 4.2.6.8 and 6.1.1.4'
H H 0.0000 0.0000 'International Tables Vol C Tables 4.2.6.8 and 6.1.1.4'
N N 0.0061 0.0033 'International Tables Vol C Tables 4.2.6.8 and 6.1.1.4'
O O 0.0106 0.0060 'International Tables Vol C Tables 4.2.6.8 and 6.1.1.4'

loop_
_geom_angle_atom_site_label_1
_geom_angle_atom_site_label_2
_geom_angle_atom_site_label_3
_geom_angle
C15 O5 H5 109.5
C7 O2 H2 109.5
O3 N1 O4 123.0(5)
O3 N1 C5 118.9(5)
O4 N1 C5 118.1(5)
O8 N2 O7 123.7(6)
O8 N2 C13 117.9(6)
O7 N2 C13 118.4(5)
C4 C5 C6 122.6(5)
C4 C5 N1 119.4(5)
C6 C5 N1 118.0(5)
O5 C15 O6 121.9(5)
O5 C15 C9 121.5(5)
O6 C15 C9 116.6(5)
C11 C10 C9 116.8(5)
C11 C10 C16 119.3(5)
C9 C10 C16 124.0(5)
C14 C9 C10 119.9(5)
C14 C9 C15 116.4(5)
C10 C9 C15 123.7(5)
O1 C7 O2 122.3(5)
O1 C7 C1 122.8(5)
O2 C7 C1 114.8(5)
C14 C13 C12 122.4(5)
C14 C13 N2 118.5(5)
C12 C13 N2 119.1(5)
C6 C1 C2 119.9(5)
C6 C1 C7 117.0(5)
C2 C1 C7 123.1(5)
C3 C2 C1 117.0(5)
C3 C2 C8 119.0(5)
C1 C2 C8 124.1(5)
C5 C6 C1 119.5(5)
C5 C6 H6 120.2
C1 C6 H6 120.2
C13 C14 C9 119.8(5)
C13 C14 H14 120.1
C9 C14 H14 120.1
C11 C12 C13 117.8(5)
C11 C12 H12 121.1
C13 C12 H12 121.1
C12 C11 C10 123.3(6)
C12 C11 H11 118.4
C10 C11 H11 118.4
C4 C3 C2 123.7(5)
C4 C3 H3 118.1
C2 C3 H3 118.1
C2 C8 H8A 109.5
C2 C8 H8B 109.5
H8A C8 H8B 109.5
C2 C8 H8C 109.5
H8A C8 H8C 109.5
H8B C8 H8C 109.5
C5 C4 C3 117.3(6)
C5 C4 H4 121.3
C3 C4 H4 121.3
C10 C16 H16A 109.5
C10 C16 H16B 109.5
H16A C16 H16B 109.5
C10 C16 H16C 109.5
H16A C16 H16C 109.5
H16B C16 H16C 109.5

loop_
_geom_bond_atom_site_label_1
_geom_bond_atom_site_label_2
_geom_bond_distance
O5 C15 1.235(7)
O5 H5 0.8200
O6 C15 1.289(7)
O1 C7 1.232(7)
O3 N1 1.226(7)
O2 C7 1.282(7)
O2 H2 0.8200
O4 N1 1.228(6)
N1 C5 1.481(8)
O8 N2 1.209(7)
N2 O7 1.229(7)
N2 C13 1.470(8)
C5 C4 1.362(9)
C5 C6 1.372(8)
C15 C9 1.479(8)
C10 C11 1.399(8)
C10 C9 1.419(8)
C10 C16 1.496(8)
C9 C14 1.399(8)
C7 C1 1.497(8)
C13 C14 1.357(8)
C13 C12 1.380(9)
C1 C6 1.383(8)
C1 C2 1.421(8)
C2 C3 1.377(8)
C2 C8 1.515(8)
C6 H6 0.9300
C14 H14 0.9300
C12 C11 1.371(8)
C12 H12 0.9300
C11 H11 0.9300
C3 C4 1.377(9)
C3 H3 0.9300
C8 H8A 0.9600
C8 H8B 0.9600
C8 H8C 0.9600
C4 H4 0.9300
C16 H16A 0.9600
C16 H16B 0.9600
C16 H16C 0.9600
